data_4121890
loop_
_publ_author_name
'Kim, Sunghee'
'Ginsbach, Jake W.'
'Billah, A. Imtiaz'
'Siegler, Maxime A.'
'Moore, Cathy D.'
'Solomon, Edward I.'
'Karlin, Kenneth D.'

_publ_section_title
;
 Tuning of the Copper-Thioether Bond in Tetradentate N3S(thioether)
 Ligands; O-O Bond Reductive Cleavage via a
 [Cu(II)2(\m-1,2-peroxo)](2+)/[Cu(III)2(\m-oxo)2](2+) Equilibrium.
;
_journal_issue 22
_journal_name_full 'Journal of the American Chemical Society'
_journal_page_first 8063
_journal_paper_doi 10.1021/ja502974c
_journal_volume 136
_journal_year 2014
_chemical_formula_moiety 'C52 H66 Cu2 N6 O4 S2, 2(C24 B F20), 2(C5 H12)'
_chemical_formula_sum 'C110 H90 B2 Cu2 F40 N6 O4 S2'
_chemical_formula_weight 2532.70
_chemical_name_systematic
; 
 ? 
;
_space_group_IT_number 2
_symmetry_cell_setting triclinic
_symmetry_space_group_name_Hall '-P 1'
_symmetry_space_group_name_H-M 'P -1'
_atom_sites_solution_hydrogens difmap
_atom_sites_solution_primary direct
_atom_sites_solution_secondary difmap
_audit_creation_method SHELXL-97
_cell_angle_alpha 67.739(3)
_cell_angle_beta 88.928(3)
_cell_angle_gamma 65.891(3)
_cell_formula_units_Z 1
_cell_length_a 14.5520(5)
_cell_length_b 14.6344(5)
_cell_length_c 15.0327(6)
_cell_measurement_reflns_used 17137
_cell_measurement_temperature 100(2)
_cell_measurement_theta_max 71.89
_cell_measurement_theta_min 3.60
_cell_volume 2669.0(2)
_computing_cell_refinement
;
CrysAlisPro, Agilent Technologies,
Version 1.171.36.24 (release 03-12-2012 CrysAlis171 .NET)
(compiled Dec  3 2012,18:21:49)
;
_computing_data_collection
;
CrysAlisPro, Agilent Technologies,
Version 1.171.36.24 (release 03-12-2012 CrysAlis171 .NET)
(compiled Dec  3 2012,18:21:49)
;
_computing_data_reduction
;
CrysAlisPro, Agilent Technologies,
Version 1.171.36.24 (release 03-12-2012 CrysAlis171 .NET)
(compiled Dec  3 2012,18:21:49)
;
_computing_molecular_graphics 'SHELXTL v6.10 (Sheldrick, 2008)'
_computing_publication_material 'SHELXTL v6.10 (Sheldrick, 2008)'
_computing_structure_refinement 'SHELXL-97 (Sheldrick, 2008)'
_computing_structure_solution 'SHELXS-97 (Sheldrick, 2008)'
_diffrn_ambient_temperature 100(2)
_diffrn_detector_area_resol_mean 10.3875
_diffrn_measured_fraction_theta_full 1.000
_diffrn_measured_fraction_theta_max 1.000
_diffrn_measurement_device_type 'SuperNova, Dual, Cu at zero, Atlas'
_diffrn_measurement_method '\w scans'
_diffrn_radiation_monochromator mirror
_diffrn_radiation_source 'SuperNova (Cu) X-ray Source'
_diffrn_radiation_type CuK\a
_diffrn_radiation_wavelength 1.54178
_diffrn_reflns_av_R_equivalents 0.0211
_diffrn_reflns_av_sigmaI/netI 0.0197
_diffrn_reflns_limit_h_max 17
_diffrn_reflns_limit_h_min -17
_diffrn_reflns_limit_k_max 18
_diffrn_reflns_limit_k_min -17
_diffrn_reflns_limit_l_max 18
_diffrn_reflns_limit_l_min -14
_diffrn_reflns_number 31449
_diffrn_reflns_theta_full 71.90
_diffrn_reflns_theta_max 71.90
_diffrn_reflns_theta_min 3.37
_exptl_absorpt_coefficient_mu 1.989
_exptl_absorpt_correction_T_max 0.880
_exptl_absorpt_correction_T_min 0.572
_exptl_absorpt_correction_type analytical
_exptl_absorpt_process_details
;
CrysAlisPro, Agilent Technologies,
Version 1.171.36.24 (release 03-12-2012 CrysAlis171 .NET)
(compiled Dec  3 2012,18:21:49)
Analytical numeric absorption correction using a multifaceted crystal
            model based on expressions derived by R.C. Clark & J.S. Reid.
(Clark, R. C. & Reid, J. S. (1995). Acta Cryst. A51, 887-897)
;
_exptl_crystal_colour colorless
_exptl_crystal_density_diffrn 1.576
_exptl_crystal_density_method 'not measured'
_exptl_crystal_description needle
_exptl_crystal_F_000 1284
_exptl_crystal_size_max 0.49
_exptl_crystal_size_mid 0.10
_exptl_crystal_size_min 0.08
_refine_diff_density_max 0.502
_refine_diff_density_min -0.421
_refine_diff_density_rms 0.049
_refine_ls_extinction_method none
_refine_ls_goodness_of_fit_ref 1.030
_refine_ls_hydrogen_treatment constr
_refine_ls_matrix_type full
_refine_ls_number_parameters 852
_refine_ls_number_reflns 10473
_refine_ls_number_restraints 317
_refine_ls_restrained_S_all 1.029
_refine_ls_R_factor_all 0.0324
_refine_ls_R_factor_gt 0.0297
_refine_ls_shift/su_max 0.002
_refine_ls_shift/su_mean 0.000
_refine_ls_structure_factor_coef Fsqd
_refine_ls_weighting_details 'calc w=1/[\s^2^(Fo^2^)+(0.0397P)^2^+1.4385P] where P=(Fo^2^+2Fc^2^)/3'
_refine_ls_weighting_scheme calc
_refine_ls_wR_factor_gt 0.0763
_refine_ls_wR_factor_ref 0.0784
_reflns_number_gt 9658
_reflns_number_total 10473
_reflns_threshold_expression I>2\s(I)
_cod_data_source_file ja502974c_si_004.cif
_cod_data_source_block 2_sub2
_cod_depositor_comments 'Adding full bibliography for 4121890--4121895.cif.'
_cod_original_cell_volume 2669.02(17)
_cod_database_code 4121890

loop_
_symmetry_equiv_pos_as_xyz
'x, y, z'
'-x, -y, -z'

loop_
_atom_site_label
_atom_site_type_symbol
_atom_site_fract_x
_atom_site_fract_y
_atom_site_fract_z
_atom_site_U_iso_or_equiv
_atom_site_adp_type
_atom_site_occupancy
_atom_site_symmetry_multiplicity
_atom_site_calc_flag
_atom_site_refinement_flags
_atom_site_disorder_assembly
_atom_site_disorder_group
Cu1 Cu 1.037838(15) 0.607888(16) 0.569939(14) 0.01555(6) Uani 1 1 d . . .
C1 C 0.81533(11) 0.75260(12) 0.55803(11) 0.0191(3) Uani 1 1 d . . .
H1 H 0.8162 0.6913 0.6119 0.023 Uiso 1 1 calc R . .
C2 C 0.72440(11) 0.84720(13) 0.52127(11) 0.0199(3) Uani 1 1 d . . .
C3 C 0.72524(11) 0.93563(12) 0.44131(11) 0.0203(3) Uani 1 1 d . . .
C4 C 0.81534(12) 0.92989(12) 0.40369(11) 0.0192(3) Uani 1 1 d . . .
C5 C 0.90204(11) 0.82994(12) 0.44600(10) 0.0174(3) Uani 1 1 d . . .
C6 C 1.00490(11) 0.81558(11) 0.41486(11) 0.0181(3) Uani 1 1 d . . .
H6A H 0.9947 0.8662 0.3459 0.022 Uiso 1 1 calc R . .
H6B H 1.0415 0.8347 0.4547 0.022 Uiso 1 1 calc R . .
C7 C 1.17695(11) 0.67236(12) 0.44691(10) 0.0170(3) Uani 1 1 d . . .
H7A H 1.1938 0.7266 0.3951 0.020 Uiso 1 1 calc R . .
H7B H 1.2181 0.5996 0.4463 0.020 Uiso 1 1 calc R . .
C8 C 1.20444(11) 0.66985(11) 0.54460(10) 0.0160(3) Uani 1 1 d . . .
C9 C 1.28006(11) 0.69988(12) 0.56128(10) 0.0176(3) Uani 1 1 d . . .
C10 C 1.30169(11) 0.69027(11) 0.65564(11) 0.0177(3) Uani 1 1 d . . .
C11 C 1.25028(12) 0.65275(13) 0.72910(11) 0.0214(3) Uani 1 1 d . . .
C12 C 1.17619(12) 0.62638(13) 0.70409(11) 0.0208(3) Uani 1 1 d . . .
H12 H 1.1398 0.6010 0.7532 0.025 Uiso 1 1 calc R . .
C13 C 0.63058(12) 0.85541(14) 0.56767(12) 0.0255(3) Uani 1 1 d . . .
H13A H 0.6424 0.7831 0.6169 0.038 Uiso 1 1 calc R . .
H13B H 0.5728 0.8815 0.5177 0.038 Uiso 1 1 calc R . .
H13C H 0.6154 0.9069 0.5986 0.038 Uiso 1 1 calc R . .
C14 C 0.59382(13) 1.06727(14) 0.30677(13) 0.0305(4) Uani 1 1 d . . .
H14A H 0.5306 1.1347 0.2891 0.046 Uiso 0.50 1 calc PR . .
H14B H 0.5791 1.0110 0.2987 0.046 Uiso 0.50 1 calc PR . .
H14C H 0.6427 1.0819 0.2645 0.046 Uiso 0.50 1 calc PR . .
H14D H 0.6377 1.0170 0.2791 0.046 Uiso 0.50 1 calc PR . .
H14E H 0.5891 1.1408 0.2695 0.046 Uiso 0.50 1 calc PR . .
H14F H 0.5256 1.0698 0.3037 0.046 Uiso 0.50 1 calc PR . .
C15 C 0.82042(12) 1.02933(12) 0.32644(12) 0.0246(3) Uani 1 1 d . . .
H15A H 0.8200 1.0241 0.2634 0.037 Uiso 1 1 calc R . .
H15B H 0.8832 1.0330 0.3432 0.037 Uiso 1 1 calc R . .
H15C H 0.7613 1.0956 0.3225 0.037 Uiso 1 1 calc R . .
C16 C 1.33658(13) 0.74104(15) 0.48237(12) 0.0271(3) Uani 1 1 d . . .
H16A H 1.3725 0.7751 0.5034 0.041 Uiso 1 1 calc R . .
H16B H 1.2879 0.7953 0.4227 0.041 Uiso 1 1 calc R . .
H16C H 1.3860 0.6795 0.4697 0.041 Uiso 1 1 calc R . .
C17 C 1.47478(12) 0.64283(14) 0.70029(14) 0.0285(4) Uani 1 1 d . . .
H17A H 1.4839 0.5828 0.7630 0.043 Uiso 1 1 calc R . .
H17B H 1.5203 0.6756 0.7049 0.043 Uiso 1 1 calc R . .
H17C H 1.4911 0.6143 0.6497 0.043 Uiso 1 1 calc R . .
C18 C 1.27221(16) 0.64297(18) 0.83059(12) 0.0355(4) Uani 1 1 d . . .
H18A H 1.2255 0.6192 0.8704 0.053 Uiso 1 1 calc R . .
H18B H 1.2626 0.7143 0.8280 0.053 Uiso 1 1 calc R . .
H18C H 1.3428 0.5890 0.8594 0.053 Uiso 1 1 calc R . .
C19 C 1.04512(11) 0.68982(12) 0.33648(10) 0.0165(3) Uani 1 1 d . . .
H19A H 1.0923 0.7063 0.2916 0.020 Uiso 1 1 calc R . .
H19B H 0.9748 0.7448 0.3040 0.020 Uiso 1 1 calc R . .
C20 C 1.05466(11) 0.57651(12) 0.35416(10) 0.0168(3) Uani 1 1 d . A .
H20A H 1.1132 0.5204 0.4063 0.020 Uiso 1 1 calc R . .
H20B H 1.0686 0.5638 0.2941 0.020 Uiso 1 1 calc R . .
S1 S 0.93945(2) 0.56110(3) 0.38914(2) 0.01521(7) Uani 1 1 d D . .
C21 C 0.8553(9) 0.6507(8) 0.2754(6) 0.0198(7) Uani 0.665(16) 1 d PDU A 1
C22 C 0.8731(5) 0.6292(5) 0.1921(4) 0.0289(11) Uani 0.665(16) 1 d PDU A 1
H22 H 0.9287 0.5640 0.1955 0.035 Uiso 0.665(16) 1 calc PR A 1
C23 C 0.8089(6) 0.7036(4) 0.1045(4) 0.0389(12) Uani 0.665(16) 1 d PDU A 1
H23 H 0.8206 0.6887 0.0480 0.047 Uiso 0.665(16) 1 calc PR A 1
C24 C 0.7282(5) 0.7992(4) 0.0984(5) 0.0345(12) Uani 0.665(16) 1 d PDU A 1
H24 H 0.6846 0.8494 0.0380 0.041 Uiso 0.665(16) 1 calc PR A 1
C25 C 0.7107(6) 0.8217(6) 0.1795(5) 0.0293(15) Uani 0.665(16) 1 d PDU A 1
H25 H 0.6551 0.8874 0.1753 0.035 Uiso 0.665(16) 1 calc PR A 1
C26 C 0.7747(8) 0.7478(8) 0.2683(6) 0.0220(13) Uani 0.665(16) 1 d PDU A 1
H26 H 0.7632 0.7640 0.3242 0.026 Uiso 0.665(16) 1 calc PR A 1
C21' C 0.8497(19) 0.6580(17) 0.2819(12) 0.0198(7) Uani 0.335(16) 1 d PDU A 2
C22' C 0.8442(9) 0.6307(10) 0.2049(9) 0.032(2) Uani 0.335(16) 1 d PDU A 2
H22' H 0.8900 0.5609 0.2074 0.038 Uiso 0.335(16) 1 calc PR A 2
C23' C 0.7700(10) 0.7073(7) 0.1224(8) 0.0375(19) Uani 0.335(16) 1 d PDU A 2
H23' H 0.7674 0.6920 0.0667 0.045 Uiso 0.335(16) 1 calc PR A 2
C24' C 0.7008(10) 0.8053(8) 0.1234(10) 0.033(2) Uani 0.335(16) 1 d PDU A 2
H24' H 0.6508 0.8581 0.0676 0.040 Uiso 0.335(16) 1 calc PR A 2
C25' C 0.7036(12) 0.8272(12) 0.2043(10) 0.023(2) Uani 0.335(16) 1 d PDU A 2
H25' H 0.6540 0.8942 0.2042 0.028 Uiso 0.335(16) 1 calc PR A 2
C26' C 0.7772(16) 0.7536(15) 0.2860(11) 0.018(2) Uani 0.335(16) 1 d PDU A 2
H26' H 0.7780 0.7679 0.3425 0.022 Uiso 0.335(16) 1 calc PR A 2
N1 N 0.90236(9) 0.74278(10) 0.52172(9) 0.0177(2) Uani 1 1 d . . .
N2 N 1.06777(9) 0.70114(9) 0.42626(8) 0.0152(2) Uani 1 1 d . . .
N3 N 1.15271(9) 0.63452(10) 0.61442(9) 0.0168(2) Uani 1 1 d . . .
O1 O 0.63624(9) 1.02961(10) 0.40605(9) 0.0307(3) Uani 1 1 d . . .
O2 O 1.37088(8) 0.72447(9) 0.67567(8) 0.0212(2) Uani 1 1 d . . .
B1 B 0.35574(12) 0.77360(12) 0.12200(11) 0.0135(3) Uani 1 1 d . . .
C27 C 0.43356(10) 0.76294(11) 0.04097(10) 0.0148(3) Uani 1 1 d . . .
C28 C 0.46196(11) 0.84738(11) -0.00539(10) 0.0158(3) Uani 1 1 d . . .
C29 C 0.52770(11) 0.84758(12) -0.07280(10) 0.0184(3) Uani 1 1 d . . .
C30 C 0.57276(11) 0.75699(13) -0.09460(11) 0.0200(3) Uani 1 1 d . . .
C31 C 0.55027(11) 0.66942(12) -0.04918(11) 0.0196(3) Uani 1 1 d . . .
C32 C 0.48230(11) 0.67388(12) 0.01680(10) 0.0172(3) Uani 1 1 d . . .
C33 C 0.31723(10) 0.67506(11) 0.15815(10) 0.0140(3) Uani 1 1 d . . .
C34 C 0.26461(11) 0.66524(11) 0.08826(10) 0.0157(3) Uani 1 1 d . . .
C35 C 0.22510(11) 0.58973(13) 0.10812(11) 0.0186(3) Uani 1 1 d . . .
C36 C 0.23862(11) 0.51672(12) 0.20280(11) 0.0189(3) Uani 1 1 d . . .
C37 C 0.28780(11) 0.52351(11) 0.27554(10) 0.0171(3) Uani 1 1 d . . .
C38 C 0.32473(10) 0.60201(11) 0.25267(10) 0.0151(3) Uani 1 1 d . . .
C39 C 0.42446(10) 0.77038(11) 0.21034(10) 0.0138(3) Uani 1 1 d . . .
C40 C 0.51402(11) 0.67626(11) 0.26047(10) 0.0160(3) Uani 1 1 d . . .
C41 C 0.57855(11) 0.66362(12) 0.33477(11) 0.0197(3) Uani 1 1 d . . .
C42 C 0.55579(12) 0.74919(13) 0.36242(11) 0.0201(3) Uani 1 1 d . . .
C43 C 0.47038(11) 0.84565(12) 0.31387(11) 0.0182(3) Uani 1 1 d . . .
C44 C 0.40786(11) 0.85493(11) 0.23924(10) 0.0151(3) Uani 1 1 d . . .
C45 C 0.24676(11) 0.88589(11) 0.07777(10) 0.0143(3) Uani 1 1 d . . .
C46 C 0.17795(11) 0.91071(11) 0.14025(10) 0.0154(3) Uani 1 1 d . . .
C47 C 0.08396(11) 1.00046(12) 0.11281(11) 0.0188(3) Uani 1 1 d . . .
C48 C 0.05291(11) 1.07227(12) 0.01580(12) 0.0212(3) Uani 1 1 d . . .
C49 C 0.11587(12) 1.05004(12) -0.05005(11) 0.0211(3) Uani 1 1 d . . .
C50 C 0.20916(11) 0.95882(12) -0.01918(10) 0.0172(3) Uani 1 1 d . . .
F1 F 0.42243(7) 0.93756(7) 0.01442(6) 0.01936(17) Uani 1 1 d . . .
F2 F 0.54825(7) 0.93441(8) -0.11684(7) 0.02516(19) Uani 1 1 d . . .
F3 F 0.63742(7) 0.75434(8) -0.15980(7) 0.0292(2) Uani 1 1 d . . .
F4 F 0.59444(7) 0.58040(8) -0.06930(7) 0.0278(2) Uani 1 1 d . . .
F5 F 0.46652(7) 0.58295(7) 0.05787(7) 0.02225(18) Uani 1 1 d . . .
F6 F 0.25124(7) 0.73239(7) -0.00633(6) 0.01976(18) Uani 1 1 d . . .
F7 F 0.17537(7) 0.58499(8) 0.03661(7) 0.0261(2) Uani 1 1 d . . .
F8 F 0.20323(7) 0.44022(8) 0.22395(7) 0.0265(2) Uani 1 1 d . . .
F9 F 0.30077(7) 0.45296(7) 0.36896(6) 0.02288(19) Uani 1 1 d . . .
F10 F 0.37002(6) 0.60251(7) 0.33026(6) 0.01864(17) Uani 1 1 d . . .
F11 F 0.54086(7) 0.58886(7) 0.23734(6) 0.02068(18) Uani 1 1 d . . .
F12 F 0.66262(7) 0.56943(8) 0.38071(7) 0.0291(2) Uani 1 1 d . . .
F13 F 0.61708(8) 0.73866(8) 0.43508(7) 0.0302(2) Uani 1 1 d . . .
F14 F 0.44749(7) 0.92994(8) 0.34000(7) 0.0261(2) Uani 1 1 d . . .
F15 F 0.32722(6) 0.95373(7) 0.19554(6) 0.01932(17) Uani 1 1 d . . .
F16 F 0.20354(6) 0.84376(7) 0.23664(6) 0.01840(17) Uani 1 1 d . . .
F17 F 0.02272(7) 1.01775(8) 0.17864(7) 0.02508(19) Uani 1 1 d . . .
F18 F -0.03746(7) 1.16041(8) -0.01353(8) 0.0316(2) Uani 1 1 d . . .
F19 F 0.08490(7) 1.11682(8) -0.14541(7) 0.0309(2) Uani 1 1 d . . .
F20 F 0.26254(7) 0.94371(7) -0.09116(6) 0.02212(18) Uani 1 1 d . . .
C1S C 0.0944(4) 0.0239(4) 0.4037(4) 0.0493(11) Uani 0.668(4) 1 d PDU B 1
H1S1 H 0.0587 0.0743 0.4342 0.074 Uiso 0.668(4) 1 calc PR B 1
H1S2 H 0.1438 -0.0459 0.4534 0.074 Uiso 0.668(4) 1 calc PR B 1
H1S3 H 0.0449 0.0112 0.3726 0.074 Uiso 0.668(4) 1 calc PR B 1
C2S C 0.1505(3) 0.0740(3) 0.3267(3) 0.0459(8) Uani 0.668(4) 1 d PDU B 1
H2S1 H 0.2088 0.0742 0.3595 0.055 Uiso 0.668(4) 1 calc PR B 1
H2S2 H 0.1779 0.0284 0.2892 0.055 Uiso 0.668(4) 1 calc PR B 1
C3S C 0.0812(3) 0.1885(3) 0.2585(3) 0.0469(9) Uani 0.668(4) 1 d PDU B 1
H3S1 H 0.0510 0.2326 0.2968 0.056 Uiso 0.668(4) 1 calc PR B 1
H3S2 H 0.0248 0.1874 0.2238 0.056 Uiso 0.668(4) 1 calc PR B 1
C4S C 0.1349(3) 0.2435(4) 0.1840(3) 0.0621(10) Uani 0.668(4) 1 d PDU B 1
H4S1 H 0.1920 0.2437 0.2188 0.074 Uiso 0.668(4) 1 calc PR B 1
H4S2 H 0.1643 0.2001 0.1451 0.074 Uiso 0.668(4) 1 calc PR B 1
C5S C 0.0657(4) 0.3589(4) 0.1166(4) 0.0721(13) Uani 0.668(4) 1 d PDU B 1
H5S1 H 0.0120 0.3590 0.0782 0.108 Uiso 0.668(4) 1 calc PR B 1
H5S2 H 0.1052 0.3914 0.0727 0.108 Uiso 0.668(4) 1 calc PR B 1
H5S3 H 0.0347 0.4020 0.1547 0.108 Uiso 0.668(4) 1 calc PR B 1
C1' C 0.1325(11) 0.0125(11) 0.3868(11) 0.086(4) Uani 0.332(4) 1 d PDU B 2
H1'1 H 0.1512 -0.0326 0.3492 0.129 Uiso 0.332(4) 1 calc PR B 2
H1'2 H 0.0964 -0.0149 0.4385 0.129 Uiso 0.332(4) 1 calc PR B 2
H1'3 H 0.1942 0.0089 0.4159 0.129 Uiso 0.332(4) 1 calc PR B 2
C2' C 0.0635(6) 0.1304(7) 0.3201(6) 0.0550(17) Uani 0.332(4) 1 d PDU B 2
H2'1 H 0.0448 0.1773 0.3569 0.066 Uiso 0.332(4) 1 calc PR B 2
H2'2 H 0.0003 0.1356 0.2908 0.066 Uiso 0.332(4) 1 calc PR B 2
C3' C 0.1249(8) 0.1673(8) 0.2397(7) 0.0631(19) Uani 0.332(4) 1 d PDU B 2
H3'1 H 0.1458 0.1191 0.2042 0.076 Uiso 0.332(4) 1 calc PR B 2
H3'2 H 0.1867 0.1655 0.2684 0.076 Uiso 0.332(4) 1 calc PR B 2
C4' C 0.0489(8) 0.2892(9) 0.1690(8) 0.094(3) Uani 0.332(4) 1 d PDU B 2
H4'1 H -0.0173 0.2909 0.1520 0.113 Uiso 0.332(4) 1 calc PR B 2
H4'2 H 0.0369 0.3374 0.2040 0.113 Uiso 0.332(4) 1 calc PR B 2
C5' C 0.0875(13) 0.3335(14) 0.0775(11) 0.128(5) Uani 0.332(4) 1 d PDU B 2
H5'1 H 0.1388 0.3559 0.0910 0.191 Uiso 0.332(4) 1 calc PR B 2
H5'2 H 0.0307 0.3970 0.0289 0.191 Uiso 0.332(4) 1 calc PR B 2
H5'3 H 0.1185 0.2768 0.0523 0.191 Uiso 0.332(4) 1 calc PR B 2

loop_
_atom_site_aniso_label
_atom_site_aniso_U_11
_atom_site_aniso_U_22
_atom_site_aniso_U_33
_atom_site_aniso_U_23
_atom_site_aniso_U_13
_atom_site_aniso_U_12
Cu1 0.01455(11) 0.01352(10) 0.01347(10) -0.00162(8) 0.00214(8) -0.00493(8)
C1 0.0196(7) 0.0182(7) 0.0188(7) -0.0067(6) 0.0046(6) -0.0084(6)
C2 0.0177(7) 0.0222(7) 0.0216(7) -0.0117(6) 0.0050(6) -0.0078(6)
C3 0.0181(7) 0.0172(7) 0.0204(7) -0.0082(6) 0.0017(6) -0.0023(6)
C4 0.0207(7) 0.0159(7) 0.0171(7) -0.0059(6) 0.0024(6) -0.0050(6)
C5 0.0185(7) 0.0162(7) 0.0156(7) -0.0059(5) 0.0031(5) -0.0063(6)
C6 0.0171(7) 0.0139(6) 0.0182(7) -0.0027(5) 0.0026(5) -0.0054(5)
C7 0.0156(7) 0.0207(7) 0.0126(6) -0.0048(5) 0.0028(5) -0.0076(6)
C8 0.0156(6) 0.0153(6) 0.0138(6) -0.0045(5) 0.0026(5) -0.0049(5)
C9 0.0172(7) 0.0176(7) 0.0160(7) -0.0060(5) 0.0031(5) -0.0064(6)
C10 0.0169(7) 0.0152(6) 0.0198(7) -0.0083(5) 0.0018(5) -0.0047(5)
C11 0.0236(7) 0.0243(7) 0.0158(7) -0.0091(6) 0.0033(6) -0.0091(6)
C12 0.0226(7) 0.0253(7) 0.0147(7) -0.0076(6) 0.0060(6) -0.0110(6)
C13 0.0203(7) 0.0272(8) 0.0292(8) -0.0140(7) 0.0102(6) -0.0083(6)
C14 0.0210(8) 0.0266(8) 0.0334(9) -0.0080(7) -0.0040(7) -0.0042(7)
C15 0.0238(8) 0.0158(7) 0.0251(8) -0.0034(6) 0.0047(6) -0.0047(6)
C16 0.0294(8) 0.0385(9) 0.0215(8) -0.0110(7) 0.0078(6) -0.0234(8)
C17 0.0184(8) 0.0277(8) 0.0403(10) -0.0165(7) 0.0005(7) -0.0082(7)
C18 0.0436(11) 0.0573(12) 0.0198(8) -0.0199(8) 0.0098(7) -0.0311(10)
C19 0.0164(6) 0.0185(7) 0.0109(6) -0.0019(5) 0.0008(5) -0.0078(5)
C20 0.0144(6) 0.0187(7) 0.0151(6) -0.0055(5) 0.0041(5) -0.0067(5)
S1 0.01392(15) 0.01399(15) 0.01287(15) -0.00196(12) 0.00055(12) -0.00475(12)
C21 0.0208(14) 0.0145(14) 0.0193(12) -0.0013(8) -0.0048(12) -0.0082(9)
C22 0.037(2) 0.0240(14) 0.0187(16) -0.0071(12) -0.0057(16) -0.0074(17)
C23 0.050(3) 0.0348(16) 0.0245(17) -0.0081(13) -0.0104(17) -0.0140(18)
C24 0.037(2) 0.0284(17) 0.025(2) 0.0047(15) -0.0165(17) -0.0161(17)
C25 0.0233(18) 0.0202(17) 0.029(3) 0.002(2) -0.008(2) -0.0060(13)
C26 0.0186(16) 0.0212(16) 0.023(3) -0.0047(17) 0.0004(19) -0.0097(13)
C21' 0.0208(14) 0.0145(14) 0.0193(12) -0.0013(8) -0.0048(12) -0.0082(9)
C22' 0.036(4) 0.018(2) 0.028(3) -0.004(2) -0.004(3) -0.005(3)
C23' 0.046(4) 0.033(3) 0.026(3) -0.006(2) -0.017(3) -0.014(3)
C24' 0.035(4) 0.020(3) 0.031(4) 0.002(3) -0.012(3) -0.009(3)
C25' 0.020(3) 0.019(3) 0.027(5) -0.005(3) -0.005(3) -0.008(2)
C26' 0.015(3) 0.016(3) 0.019(4) -0.004(3) -0.005(3) -0.005(2)
N1 0.0174(6) 0.0156(6) 0.0168(6) -0.0048(5) 0.0033(5) -0.0057(5)
N2 0.0139(6) 0.0156(6) 0.0131(5) -0.0040(4) 0.0017(4) -0.0052(5)
N3 0.0165(6) 0.0169(6) 0.0135(6) -0.0042(5) 0.0031(4) -0.0059(5)
O1 0.0220(6) 0.0235(6) 0.0266(6) -0.0056(5) 0.0042(5) 0.0041(5)
O2 0.0190(5) 0.0203(5) 0.0259(5) -0.0121(4) 0.0013(4) -0.0075(4)
B1 0.0156(7) 0.0128(7) 0.0116(7) -0.0046(6) 0.0026(6) -0.0061(6)
C27 0.0141(6) 0.0170(6) 0.0129(6) -0.0057(5) 0.0017(5) -0.0065(5)
C28 0.0171(7) 0.0157(6) 0.0150(6) -0.0067(5) 0.0016(5) -0.0069(5)
C29 0.0183(7) 0.0209(7) 0.0162(7) -0.0039(6) 0.0027(5) -0.0119(6)
C30 0.0156(7) 0.0285(8) 0.0160(7) -0.0091(6) 0.0068(5) -0.0098(6)
C31 0.0186(7) 0.0210(7) 0.0211(7) -0.0128(6) 0.0054(6) -0.0066(6)
C32 0.0184(7) 0.0173(7) 0.0177(7) -0.0071(5) 0.0042(5) -0.0096(6)
C33 0.0136(6) 0.0135(6) 0.0148(6) -0.0069(5) 0.0046(5) -0.0048(5)
C34 0.0167(6) 0.0177(7) 0.0129(6) -0.0066(5) 0.0052(5) -0.0073(5)
C35 0.0193(7) 0.0245(7) 0.0203(7) -0.0149(6) 0.0076(6) -0.0121(6)
C36 0.0194(7) 0.0183(7) 0.0267(8) -0.0128(6) 0.0116(6) -0.0123(6)
C37 0.0168(7) 0.0156(6) 0.0156(7) -0.0047(5) 0.0069(5) -0.0058(5)
C38 0.0130(6) 0.0162(6) 0.0154(6) -0.0076(5) 0.0033(5) -0.0047(5)
C39 0.0149(6) 0.0144(6) 0.0124(6) -0.0045(5) 0.0040(5) -0.0076(5)
C40 0.0173(7) 0.0146(6) 0.0165(7) -0.0067(5) 0.0036(5) -0.0071(5)
C41 0.0161(7) 0.0181(7) 0.0188(7) -0.0036(6) -0.0011(5) -0.0053(6)
C42 0.0204(7) 0.0273(8) 0.0149(7) -0.0079(6) 0.0005(6) -0.0130(6)
C43 0.0222(7) 0.0213(7) 0.0180(7) -0.0113(6) 0.0065(6) -0.0129(6)
C44 0.0149(6) 0.0143(6) 0.0144(6) -0.0047(5) 0.0031(5) -0.0059(5)
C45 0.0160(6) 0.0141(6) 0.0133(6) -0.0046(5) 0.0018(5) -0.0078(5)
C46 0.0181(7) 0.0146(6) 0.0118(6) -0.0030(5) 0.0000(5) -0.0077(5)
C47 0.0161(7) 0.0198(7) 0.0217(7) -0.0095(6) 0.0046(6) -0.0080(6)
C48 0.0138(7) 0.0153(7) 0.0266(8) -0.0037(6) -0.0028(6) -0.0032(6)
C49 0.0214(7) 0.0203(7) 0.0151(7) 0.0010(6) -0.0035(6) -0.0104(6)
C50 0.0193(7) 0.0195(7) 0.0134(6) -0.0053(5) 0.0025(5) -0.0102(6)
F1 0.0242(4) 0.0163(4) 0.0209(4) -0.0087(3) 0.0065(3) -0.0108(3)
F2 0.0299(5) 0.0270(5) 0.0232(4) -0.0066(4) 0.0099(4) -0.0200(4)
F3 0.0256(5) 0.0389(5) 0.0266(5) -0.0155(4) 0.0167(4) -0.0160(4)
F4 0.0291(5) 0.0272(5) 0.0341(5) -0.0214(4) 0.0160(4) -0.0109(4)
F5 0.0269(5) 0.0176(4) 0.0284(5) -0.0127(4) 0.0126(4) -0.0126(4)
F6 0.0254(4) 0.0251(4) 0.0124(4) -0.0072(3) 0.0034(3) -0.0148(4)
F7 0.0321(5) 0.0385(5) 0.0242(5) -0.0189(4) 0.0090(4) -0.0250(4)
F8 0.0352(5) 0.0269(5) 0.0327(5) -0.0163(4) 0.0166(4) -0.0242(4)
F9 0.0266(5) 0.0193(4) 0.0185(4) -0.0020(3) 0.0073(3) -0.0113(4)
F10 0.0211(4) 0.0214(4) 0.0128(4) -0.0049(3) 0.0017(3) -0.0105(3)
F11 0.0201(4) 0.0140(4) 0.0255(4) -0.0094(3) 0.0005(3) -0.0036(3)
F12 0.0211(5) 0.0218(5) 0.0304(5) -0.0051(4) -0.0092(4) -0.0010(4)
F13 0.0292(5) 0.0380(5) 0.0242(5) -0.0136(4) -0.0068(4) -0.0141(4)
F14 0.0314(5) 0.0266(5) 0.0295(5) -0.0194(4) 0.0040(4) -0.0138(4)
F15 0.0186(4) 0.0135(4) 0.0235(4) -0.0081(3) 0.0001(3) -0.0041(3)
F16 0.0201(4) 0.0196(4) 0.0109(4) -0.0036(3) 0.0037(3) -0.0067(3)
F17 0.0184(4) 0.0274(5) 0.0282(5) -0.0141(4) 0.0086(4) -0.0064(4)
F18 0.0167(4) 0.0220(5) 0.0380(6) -0.0038(4) -0.0035(4) 0.0009(4)
F19 0.0273(5) 0.0291(5) 0.0171(4) 0.0069(4) -0.0070(4) -0.0089(4)
F20 0.0230(4) 0.0281(5) 0.0116(4) -0.0047(3) 0.0035(3) -0.0108(4)
C1S 0.050(3) 0.058(2) 0.060(2) -0.0371(19) 0.0138(19) -0.030(2)
C2S 0.0403(17) 0.058(2) 0.061(2) -0.0424(17) 0.0141(15) -0.0244(15)
C3S 0.0426(19) 0.056(2) 0.062(2) -0.0356(17) 0.0088(17) -0.0294(17)
C4S 0.054(2) 0.074(2) 0.073(2) -0.035(2) 0.0218(18) -0.0379(19)
C5S 0.076(3) 0.074(3) 0.090(4) -0.046(3) 0.031(3) -0.044(3)
C1' 0.095(9) 0.086(7) 0.093(8) -0.048(6) -0.006(7) -0.042(7)
C2' 0.055(3) 0.066(3) 0.070(4) -0.050(3) 0.015(3) -0.030(3)
C3' 0.056(4) 0.080(4) 0.073(4) -0.041(3) 0.025(3) -0.039(3)
C4' 0.062(4) 0.090(4) 0.102(5) -0.006(4) 0.014(4) -0.038(4)
C5' 0.092(8) 0.134(9) 0.117(9) -0.026(8) 0.014(7) -0.036(7)

loop_
_atom_type_symbol
_atom_type_description
_atom_type_scat_dispersion_real
_atom_type_scat_dispersion_imag
_atom_type_scat_source
C C 0.0181 0.0091 'International Tables Vol C Tables 4.2.6.8 and 6.1.1.4'
H H 0.0000 0.0000 'International Tables Vol C Tables 4.2.6.8 and 6.1.1.4'
B B 0.0090 0.0039 'International Tables Vol C Tables 4.2.6.8 and 6.1.1.4'
N N 0.0311 0.0180 'International Tables Vol C Tables 4.2.6.8 and 6.1.1.4'
O O 0.0492 0.0322 'International Tables Vol C Tables 4.2.6.8 and 6.1.1.4'
F F 0.0727 0.0534 'International Tables Vol C Tables 4.2.6.8 and 6.1.1.4'
S S 0.3331 0.5567 'International Tables Vol C Tables 4.2.6.8 and 6.1.1.4'
Cu Cu -1.9646 0.5888 'International Tables Vol C Tables 4.2.6.8 and 6.1.1.4'

loop_
_geom_angle_atom_site_label_1
_geom_angle_atom_site_label_2
_geom_angle_atom_site_label_3
_geom_angle
_geom_angle_site_symmetry_1
_geom_angle_site_symmetry_3
N1 Cu1 N3 113.25(5) . .
N1 Cu1 S1 126.07(4) . 2_766
N3 Cu1 S1 118.75(4) . 2_766
N1 Cu1 N2 80.57(5) . .
N3 Cu1 N2 80.07(5) . .
S1 Cu1 N2 120.70(3) 2_766 .
N1 C1 C2 123.72(14) . .
N1 C1 H1 118.1 . .
C2 C1 H1 118.1 . .
C1 C2 C3 116.84(14) . .
C1 C2 C13 121.46(14) . .
C3 C2 C13 121.66(14) . .
O1 C3 C2 116.96(14) . .
O1 C3 C4 121.82(14) . .
C2 C3 C4 121.08(14) . .
C5 C4 C3 116.89(13) . .
C5 C4 C15 121.46(14) . .
C3 C4 C15 121.48(13) . .
N1 C5 C4 122.93(13) . .
N1 C5 C6 115.23(12) . .
C4 C5 C6 121.65(13) . .
N2 C6 C5 111.32(11) . .
N2 C6 H6A 109.4 . .
C5 C6 H6A 109.4 . .
N2 C6 H6B 109.4 . .
C5 C6 H6B 109.4 . .
H6A C6 H6B 108.0 . .
N2 C7 C8 111.64(11) . .
N2 C7 H7A 109.3 . .
C8 C7 H7A 109.3 . .
N2 C7 H7B 109.3 . .
C8 C7 H7B 109.3 . .
H7A C7 H7B 108.0 . .
N3 C8 C9 122.66(13) . .
N3 C8 C7 115.32(12) . .
C9 C8 C7 122.00(13) . .
C8 C9 C10 116.94(13) . .
C8 C9 C16 122.40(13) . .
C10 C9 C16 120.66(13) . .
O2 C10 C11 118.50(13) . .
O2 C10 C9 119.96(13) . .
C11 C10 C9 121.42(14) . .
C12 C11 C10 116.68(13) . .
C12 C11 C18 121.37(14) . .
C10 C11 C18 121.93(15) . .
N3 C12 C11 123.93(14) . .
N3 C12 H12 118.0 . .
C11 C12 H12 118.0 . .
C2 C13 H13A 109.5 . .
C2 C13 H13B 109.5 . .
H13A C13 H13B 109.5 . .
C2 C13 H13C 109.5 . .
H13A C13 H13C 109.5 . .
H13B C13 H13C 109.5 . .
O1 C14 H14A 109.5 . .
O1 C14 H14B 109.5 . .
H14A C14 H14B 109.5 . .
O1 C14 H14C 109.5 . .
H14A C14 H14C 109.5 . .
H14B C14 H14C 109.5 . .
O1 C14 H14D 109.5 . .
H14A C14 H14D 141.1 . .
H14B C14 H14D 56.3 . .
H14C C14 H14D 56.3 . .
O1 C14 H14E 109.5 . .
H14A C14 H14E 56.3 . .
H14B C14 H14E 141.1 . .
H14C C14 H14E 56.3 . .
H14D C14 H14E 109.5 . .
O1 C14 H14F 109.5 . .
H14A C14 H14F 56.3 . .
H14B C14 H14F 56.3 . .
H14C C14 H14F 141.1 . .
H14D C14 H14F 109.5 . .
H14E C14 H14F 109.5 . .
C4 C15 H15A 109.5 . .
C4 C15 H15B 109.5 . .
H15A C15 H15B 109.5 . .
C4 C15 H15C 109.5 . .
H15A C15 H15C 109.5 . .
H15B C15 H15C 109.5 . .
C9 C16 H16A 109.5 . .
C9 C16 H16B 109.5 . .
H16A C16 H16B 109.5 . .
C9 C16 H16C 109.5 . .
H16A C16 H16C 109.5 . .
H16B C16 H16C 109.5 . .
O2 C17 H17A 109.5 . .
O2 C17 H17B 109.5 . .
H17A C17 H17B 109.5 . .
O2 C17 H17C 109.5 . .
H17A C17 H17C 109.5 . .
H17B C17 H17C 109.5 . .
C11 C18 H18A 109.5 . .
C11 C18 H18B 109.5 . .
H18A C18 H18B 109.5 . .
C11 C18 H18C 109.5 . .
H18A C18 H18C 109.5 . .
H18B C18 H18C 109.5 . .
N2 C19 C20 113.83(11) . .
N2 C19 H19A 108.8 . .
C20 C19 H19A 108.8 . .
N2 C19 H19B 108.8 . .
C20 C19 H19B 108.8 . .
H19A C19 H19B 107.7 . .
C19 C20 S1 112.08(10) . .
C19 C20 H20A 109.2 . .
S1 C20 H20A 109.2 . .
C19 C20 H20B 109.2 . .
S1 C20 H20B 109.2 . .
H20A C20 H20B 107.9 . .
C21' S1 C20 101.2(12) . .
C21 S1 C20 99.2(6) . .
C21' S1 Cu1 114.4(10) . 2_766
C21 S1 Cu1 111.0(5) . 2_766
C20 S1 Cu1 110.98(5) . 2_766
C26 C21 C22 119.2(5) . .
C26 C21 S1 119.1(5) . .
C22 C21 S1 121.5(5) . .
C23 C22 C21 119.6(4) . .
C23 C22 H22 120.2 . .
C21 C22 H22 120.2 . .
C24 C23 C22 120.7(4) . .
C24 C23 H23 119.6 . .
C22 C23 H23 119.6 . .
C25 C24 C23 120.2(4) . .
C25 C24 H24 119.9 . .
C23 C24 H24 119.9 . .
C24 C25 C26 119.8(5) . .
C24 C25 H25 120.1 . .
C26 C25 H25 120.1 . .
C21 C26 C25 120.4(5) . .
C21 C26 H26 119.8 . .
C25 C26 H26 119.8 . .
C22' C21' C26' 122.2(10) . .
C22' C21' S1 120.1(11) . .
C26' C21' S1 116.9(11) . .
C21' C22' C23' 119.0(9) . .
C21' C22' H22' 120.5 . .
C23' C22' H22' 120.5 . .
C24' C23' C22' 119.0(9) . .
C24' C23' H23' 120.5 . .
C22' C23' H23' 120.5 . .
C25' C24' C23' 120.7(9) . .
C25' C24' H24' 119.7 . .
C23' C24' H24' 119.7 . .
C24' C25' C26' 121.3(11) . .
C24' C25' H25' 119.3 . .
C26' C25' H25' 119.3 . .
C25' C26' C21' 117.3(11) . .
C25' C26' H26' 121.3 . .
C21' C26' H26' 121.3 . .
C1 N1 C5 118.45(13) . .
C1 N1 Cu1 126.36(10) . .
C5 N1 Cu1 115.19(10) . .
C7 N2 C19 110.69(11) . .
C7 N2 C6 110.14(11) . .
C19 N2 C6 109.38(11) . .
C7 N2 Cu1 102.37(8) . .
C19 N2 Cu1 122.64(9) . .
C6 N2 Cu1 100.86(8) . .
C12 N3 C8 118.34(13) . .
C12 N3 Cu1 126.01(10) . .
C8 N3 Cu1 115.51(10) . .
C3 O1 C14 116.23(13) . .
C10 O2 C17 113.99(11) . .
C39 B1 C27 103.00(11) . .
C39 B1 C45 112.76(11) . .
C27 B1 C45 113.18(11) . .
C39 B1 C33 113.43(11) . .
C27 B1 C33 112.41(11) . .
C45 B1 C33 102.46(11) . .
C32 C27 C28 113.29(13) . .
C32 C27 B1 127.54(12) . .
C28 C27 B1 118.99(12) . .
F1 C28 C29 116.14(12) . .
F1 C28 C27 119.18(12) . .
C29 C28 C27 124.68(13) . .
F2 C29 C28 120.84(13) . .
F2 C29 C30 120.01(13) . .
C28 C29 C30 119.16(13) . .
F3 C30 C31 120.23(14) . .
F3 C30 C29 120.71(14) . .
C31 C30 C29 119.06(13) . .
F4 C31 C30 119.52(13) . .
F4 C31 C32 120.84(13) . .
C30 C31 C32 119.65(14) . .
F5 C32 C31 114.70(13) . .
F5 C32 C27 121.20(13) . .
C31 C32 C27 124.10(13) . .
C38 C33 C34 113.36(12) . .
C38 C33 B1 128.16(12) . .
C34 C33 B1 118.35(12) . .
F6 C34 C35 116.16(12) . .
F6 C34 C33 119.13(12) . .
C35 C34 C33 124.70(13) . .
F7 C35 C36 119.57(13) . .
F7 C35 C34 121.30(13) . .
C36 C35 C34 119.12(13) . .
F8 C36 C37 120.47(13) . .
F8 C36 C35 120.38(14) . .
C37 C36 C35 119.15(13) . .
F9 C37 C36 119.77(13) . .
F9 C37 C38 120.33(13) . .
C36 C37 C38 119.89(13) . .
F10 C38 C37 114.76(12) . .
F10 C38 C33 121.54(12) . .
C37 C38 C33 123.70(13) . .
C44 C39 C40 113.15(13) . .
C44 C39 B1 127.62(12) . .
C40 C39 B1 119.10(12) . .
F11 C40 C41 116.03(12) . .
F11 C40 C39 119.19(12) . .
C41 C40 C39 124.77(13) . .
F12 C41 C42 119.63(13) . .
F12 C41 C40 121.17(13) . .
C42 C41 C40 119.19(14) . .
F13 C42 C43 120.61(14) . .
F13 C42 C41 120.34(14) . .
C43 C42 C41 119.04(13) . .
F14 C43 C42 119.61(13) . .
F14 C43 C44 120.57(13) . .
C42 C43 C44 119.81(13) . .
F15 C44 C43 114.80(12) . .
F15 C44 C39 121.26(12) . .
C43 C44 C39 123.94(13) . .
C50 C45 C46 112.88(13) . .
C50 C45 B1 127.61(12) . .
C46 C45 B1 119.35(12) . .
F16 C46 C47 115.66(12) . .
F16 C46 C45 119.02(12) . .
C47 C46 C45 125.32(13) . .
F17 C47 C46 121.02(13) . .
F17 C47 C48 120.13(13) . .
C46 C47 C48 118.84(14) . .
F18 C48 C49 120.80(14) . .
F18 C48 C47 120.59(14) . .
C49 C48 C47 118.60(14) . .
F19 C49 C48 119.32(14) . .
F19 C49 C50 120.20(14) . .
C48 C49 C50 120.47(14) . .
F20 C50 C49 114.91(13) . .
F20 C50 C45 121.29(13) . .
C49 C50 C45 123.79(14) . .
C3S C2S C1S 111.3(3) . .
C3S C2S H2S1 109.4 . .
C1S C2S H2S1 109.4 . .
C3S C2S H2S2 109.4 . .
C1S C2S H2S2 109.4 . .
H2S1 C2S H2S2 108.0 . .
C2S C3S C4S 113.2(4) . .
C2S C3S H3S1 108.9 . .
C4S C3S H3S1 108.9 . .
C2S C3S H3S2 108.9 . .
C4S C3S H3S2 108.9 . .
H3S1 C3S H3S2 107.8 . .
C5S C4S C3S 113.1(4) . .
C5S C4S H4S1 108.9 . .
C3S C4S H4S1 108.9 . .
C5S C4S H4S2 108.9 . .
C3S C4S H4S2 108.9 . .
H4S1 C4S H4S2 107.8 . .
C2' C1' H1'1 109.5 . .
C2' C1' H1'2 109.5 . .
H1'1 C1' H1'2 109.5 . .
C2' C1' H1'3 109.5 . .
H1'1 C1' H1'3 109.5 . .
H1'2 C1' H1'3 109.5 . .
C1' C2' C3' 106.5(8) . .
C1' C2' H2'1 110.4 . .
C3' C2' H2'1 110.4 . .
C1' C2' H2'2 110.4 . .
C3' C2' H2'2 110.4 . .
H2'1 C2' H2'2 108.6 . .
C2' C3' C4' 105.0(8) . .
C2' C3' H3'1 110.7 . .
C4' C3' H3'1 110.7 . .
C2' C3' H3'2 110.7 . .
C4' C3' H3'2 110.7 . .
H3'1 C3' H3'2 108.8 . .
C5' C4' C3' 113.4(10) . .
C5' C4' H4'1 108.9 . .
C3' C4' H4'1 108.9 . .
C5' C4' H4'2 108.9 . .
C3' C4' H4'2 108.9 . .
H4'1 C4' H4'2 107.7 . .
C4' C5' H5'1 109.5 . .
C4' C5' H5'2 109.5 . .
H5'1 C5' H5'2 109.5 . .
C4' C5' H5'3 109.5 . .
H5'1 C5' H5'3 109.5 . .
H5'2 C5' H5'3 109.5 . .

loop_
_geom_bond_atom_site_label_1
_geom_bond_atom_site_label_2
_geom_bond_distance
_geom_bond_site_symmetry_2
Cu1 N1 2.0246(12) .
Cu1 N3 2.0408(13) .
Cu1 S1 2.1889(4) 2_766
Cu1 N2 2.2213(12) .
C1 N1 1.3444(19) .
C1 C2 1.387(2) .
C1 H1 0.9500 .
C2 C3 1.398(2) .
C2 C13 1.503(2) .
C3 O1 1.3668(18) .
C3 C4 1.401(2) .
C4 C5 1.398(2) .
C4 C15 1.509(2) .
C5 N1 1.3483(19) .
C5 C6 1.515(2) .
C6 N2 1.4859(18) .
C6 H6A 0.9900 .
C6 H6B 0.9900 .
C7 N2 1.4733(18) .
C7 C8 1.5122(19) .
C7 H7A 0.9900 .
C7 H7B 0.9900 .
C8 N3 1.3464(18) .
C8 C9 1.398(2) .
C9 C10 1.400(2) .
C9 C16 1.508(2) .
C10 O2 1.3754(18) .
C10 C11 1.388(2) .
C11 C12 1.385(2) .
C11 C18 1.505(2) .
C12 N3 1.3455(19) .
C12 H12 0.9500 .
C13 H13A 0.9800 .
C13 H13B 0.9800 .
C13 H13C 0.9800 .
C14 O1 1.430(2) .
C14 H14A 0.9800 .
C14 H14B 0.9800 .
C14 H14C 0.9800 .
C14 H14D 0.9800 .
C14 H14E 0.9800 .
C14 H14F 0.9800 .
C15 H15A 0.9800 .
C15 H15B 0.9800 .
C15 H15C 0.9800 .
C16 H16A 0.9800 .
C16 H16B 0.9800 .
C16 H16C 0.9800 .
C17 O2 1.4355(19) .
C17 H17A 0.9800 .
C17 H17B 0.9800 .
C17 H17C 0.9800 .
C18 H18A 0.9800 .
C18 H18B 0.9800 .
C18 H18C 0.9800 .
C19 N2 1.4793(18) .
C19 C20 1.523(2) .
C19 H19A 0.9900 .
C19 H19B 0.9900 .
C20 S1 1.8233(14) .
C20 H20A 0.9900 .
C20 H20B 0.9900 .
S1 C21' 1.774(11) .
S1 C21 1.791(6) .
S1 Cu1 2.1888(4) 2_766
C21 C26 1.390(7) .
C21 C22 1.399(7) .
C22 C23 1.386(5) .
C22 H22 0.9500 .
C23 C24 1.382(6) .
C23 H23 0.9500 .
C24 C25 1.372(6) .
C24 H24 0.9500 .
C25 C26 1.396(6) .
C25 H25 0.9500 .
C26 H26 0.9500 .
C21' C22' 1.374(13) .
C21' C26' 1.390(12) .
C22' C23' 1.403(10) .
C22' H22' 0.9500 .
C23' C24' 1.381(11) .
C23' H23' 0.9500 .
C24' C25' 1.375(11) .
C24' H24' 0.9500 .
C25' C26' 1.385(12) .
C25' H25' 0.9500 .
C26' H26' 0.9500 .
B1 C39 1.652(2) .
B1 C27 1.655(2) .
B1 C45 1.655(2) .
B1 C33 1.656(2) .
C27 C32 1.388(2) .
C27 C28 1.392(2) .
C28 F1 1.3537(16) .
C28 C29 1.380(2) .
C29 F2 1.3447(17) .
C29 C30 1.380(2) .
C30 F3 1.3462(17) .
C30 C31 1.374(2) .
C31 F4 1.3450(17) .
C31 C32 1.388(2) .
C32 F5 1.3515(16) .
C33 C38 1.3906(19) .
C33 C34 1.395(2) .
C34 F6 1.3494(16) .
C34 C35 1.380(2) .
C35 F7 1.3456(17) .
C35 C36 1.376(2) .
C36 F8 1.3472(16) .
C36 C37 1.374(2) .
C37 F9 1.3514(16) .
C37 C38 1.387(2) .
C38 F10 1.3543(16) .
C39 C44 1.392(2) .
C39 C40 1.3954(19) .
C40 F11 1.3540(16) .
C40 C41 1.380(2) .
C41 F12 1.3441(17) .
C41 C42 1.379(2) .
C42 F13 1.3450(17) .
C42 C43 1.375(2) .
C43 F14 1.3466(17) .
C43 C44 1.388(2) .
C44 F15 1.3499(16) .
C45 C50 1.3917(19) .
C45 C46 1.394(2) .
C46 F16 1.3582(16) .
C46 C47 1.382(2) .
C47 F17 1.3455(17) .
C47 C48 1.382(2) .
C48 F18 1.3389(17) .
C48 C49 1.375(2) .
C49 F19 1.3476(17) .
C49 C50 1.384(2) .
C50 F20 1.3538(17) .
C1S C2S 1.535(5) .
C1S H1S1 0.9800 .
C1S H1S2 0.9800 .
C1S H1S3 0.9800 .
C2S C3S 1.494(5) .
C2S H2S1 0.9900 .
C2S H2S2 0.9900 .
C3S C4S 1.520(5) .
C3S H3S1 0.9900 .
C3S H3S2 0.9900 .
C4S C5S 1.499(7) .
C4S H4S1 0.9900 .
C4S H4S2 0.9900 .
C5S H5S1 0.9800 .
C5S H5S2 0.9800 .
C5S H5S3 0.9800 .
C1' C2' 1.518(13) .
C1' H1'1 0.9800 .
C1' H1'2 0.9800 .
C1' H1'3 0.9800 .
C2' C3' 1.551(10) .
C2' H2'1 0.9900 .
C2' H2'2 0.9900 .
C3' C4' 1.591(12) .
C3' H3'1 0.9900 .
C3' H3'2 0.9900 .
C4' C5' 1.491(13) .
C4' H4'1 0.9900 .
C4' H4'2 0.9900 .
C5' H5'1 0.9800 .
C5' H5'2 0.9800 .
C5' H5'3 0.9800 .

loop_
_geom_torsion_atom_site_label_1
_geom_torsion_atom_site_label_2
_geom_torsion_atom_site_label_3
_geom_torsion_atom_site_label_4
_geom_torsion
_geom_torsion_site_symmetry_1
_geom_torsion_site_symmetry_4
N1 C1 C2 C3 0.7(2) . .
N1 C1 C2 C13 -177.09(14) . .
C1 C2 C3 O1 -178.84(14) . .
C13 C2 C3 O1 -1.0(2) . .
C1 C2 C3 C4 -3.0(2) . .
C13 C2 C3 C4 174.75(14) . .
O1 C3 C4 C5 179.36(14) . .
C2 C3 C4 C5 3.8(2) . .
O1 C3 C4 C15 3.9(2) . .
C2 C3 C4 C15 -171.71(15) . .
C3 C4 C5 N1 -2.2(2) . .
C15 C4 C5 N1 173.23(14) . .
C3 C4 C5 C6 -176.93(14) . .
C15 C4 C5 C6 -1.5(2) . .
N1 C5 C6 N2 35.12(17) . .
C4 C5 C6 N2 -149.81(13) . .
N2 C7 C8 N3 34.55(17) . .
N2 C7 C8 C9 -146.85(13) . .
N3 C8 C9 C10 0.9(2) . .
C7 C8 C9 C10 -177.60(13) . .
N3 C8 C9 C16 -179.03(14) . .
C7 C8 C9 C16 2.5(2) . .
C8 C9 C10 O2 -176.17(12) . .
C16 C9 C10 O2 3.8(2) . .
C8 C9 C10 C11 -0.1(2) . .
C16 C9 C10 C11 179.87(14) . .
O2 C10 C11 C12 175.60(13) . .
C9 C10 C11 C12 -0.6(2) . .
O2 C10 C11 C18 -3.3(2) . .
C9 C10 C11 C18 -179.47(15) . .
C10 C11 C12 N3 0.4(2) . .
C18 C11 C12 N3 179.34(16) . .
N2 C19 C20 S1 83.37(13) . .
C19 C20 S1 C21' 64.7(7) . .
C19 C20 S1 C21 69.8(3) . .
C19 C20 S1 Cu1 -173.48(8) . 2_766
C21' S1 C21 C26 1(18) . .
C20 S1 C21 C26 -111.7(12) . .
Cu1 S1 C21 C26 131.5(11) 2_766 .
C21' S1 C21 C22 176(20) . .
C20 S1 C21 C22 63.5(12) . .
Cu1 S1 C21 C22 -53.3(13) 2_766 .
C26 C21 C22 C23 -1.5(16) . .
S1 C21 C22 C23 -176.7(9) . .
C21 C22 C23 C24 0.5(9) . .
C22 C23 C24 C25 0.2(8) . .
C23 C24 C25 C26 0.0(11) . .
C22 C21 C26 C25 1.7(19) . .
S1 C21 C26 C25 177.0(10) . .
C24 C25 C26 C21 -1.0(16) . .
C21 S1 C21' C22' 14(17) . .
C20 S1 C21' C22' 82(3) . .
Cu1 S1 C21' C22' -37(3) 2_766 .
C21 S1 C21' C26' -176(21) . .
C20 S1 C21' C26' -107(2) . .
Cu1 S1 C21' C26' 133(2) 2_766 .
C26' C21' C22' C23' 8(4) . .
S1 C21' C22' C23' 177.6(16) . .
C21' C22' C23' C24' -4(2) . .
C22' C23' C24' C25' -0.8(17) . .
C23' C24' C25' C26' 2(2) . .
C24' C25' C26' C21' 2(3) . .
C22' C21' C26' C25' -6(4) . .
S1 C21' C26' C25' -177(2) . .
C2 C1 N1 C5 0.8(2) . .
C2 C1 N1 Cu1 -179.48(11) . .
C4 C5 N1 C1 0.0(2) . .
C6 C5 N1 C1 175.01(13) . .
C4 C5 N1 Cu1 -179.74(11) . .
C6 C5 N1 Cu1 -4.74(16) . .
N3 Cu1 N1 C1 -120.79(12) . .
S1 Cu1 N1 C1 43.09(14) 2_766 .
N2 Cu1 N1 C1 164.37(13) . .
N3 Cu1 N1 C5 58.94(12) . .
S1 Cu1 N1 C5 -137.18(9) 2_766 .
N2 Cu1 N1 C5 -15.89(10) . .
C8 C7 N2 C19 -173.03(11) . .
C8 C7 N2 C6 65.89(14) . .
C8 C7 N2 Cu1 -40.73(12) . .
C20 C19 N2 C7 90.21(14) . .
C20 C19 N2 C6 -148.26(12) . .
C20 C19 N2 Cu1 -30.70(15) . .
C5 C6 N2 C7 -150.13(12) . .
C5 C6 N2 C19 88.01(14) . .
C5 C6 N2 Cu1 -42.51(12) . .
N1 Cu1 N2 C7 145.13(9) . .
N3 Cu1 N2 C7 29.32(9) . .
S1 Cu1 N2 C7 -88.32(8) 2_766 .
N1 Cu1 N2 C19 -90.13(11) . .
N3 Cu1 N2 C19 154.07(11) . .
S1 Cu1 N2 C19 36.43(11) 2_766 .
N1 Cu1 N2 C6 31.49(8) . .
N3 Cu1 N2 C6 -84.32(9) . .
S1 Cu1 N2 C6 158.04(7) 2_766 .
C11 C12 N3 C8 0.4(2) . .
C11 C12 N3 Cu1 -175.24(12) . .
C9 C8 N3 C12 -1.0(2) . .
C7 C8 N3 C12 177.54(13) . .
C9 C8 N3 Cu1 175.01(11) . .
C7 C8 N3 Cu1 -6.40(16) . .
N1 Cu1 N3 C12 87.05(13) . .
S1 Cu1 N3 C12 -78.12(13) 2_766 .
N2 Cu1 N3 C12 162.20(13) . .
N1 Cu1 N3 C8 -88.65(11) . .
S1 Cu1 N3 C8 106.18(10) 2_766 .
N2 Cu1 N3 C8 -13.50(10) . .
C2 C3 O1 C14 -120.30(16) . .
C4 C3 O1 C14 63.9(2) . .
C11 C10 O2 C17 97.35(16) . .
C9 C10 O2 C17 -86.43(17) . .
C39 B1 C27 C32 109.16(15) . .
C45 B1 C27 C32 -128.78(15) . .
C33 B1 C27 C32 -13.3(2) . .
C39 B1 C27 C28 -65.64(15) . .
C45 B1 C27 C28 56.41(17) . .
C33 B1 C27 C28 171.91(12) . .
C32 C27 C28 F1 -177.84(12) . .
B1 C27 C28 F1 -2.32(19) . .
C32 C27 C28 C29 3.2(2) . .
B1 C27 C28 C29 178.71(13) . .
F1 C28 C29 F2 -1.4(2) . .
C27 C28 C29 F2 177.57(13) . .
F1 C28 C29 C30 178.38(13) . .
C27 C28 C29 C30 -2.6(2) . .
F2 C29 C30 F3 0.0(2) . .
C28 C29 C30 F3 -179.84(13) . .
F2 C29 C30 C31 -179.64(13) . .
C28 C29 C30 C31 0.5(2) . .
F3 C30 C31 F4 0.9(2) . .
C29 C30 C31 F4 -179.44(13) . .
F3 C30 C31 C32 -179.03(13) . .
C29 C30 C31 C32 0.6(2) . .
F4 C31 C32 F5 0.7(2) . .
C30 C31 C32 F5 -179.37(13) . .
F4 C31 C32 C27 -179.78(13) . .
C30 C31 C32 C27 0.2(2) . .
C28 C27 C32 F5 177.58(12) . .
B1 C27 C32 F5 2.5(2) . .
C28 C27 C32 C31 -2.0(2) . .
B1 C27 C32 C31 -177.01(14) . .
C39 B1 C33 C38 8.8(2) . .
C27 B1 C33 C38 125.15(14) . .
C45 B1 C33 C38 -113.04(15) . .
C39 B1 C33 C34 -175.64(12) . .
C27 B1 C33 C34 -59.29(16) . .
C45 B1 C33 C34 62.52(15) . .
C38 C33 C34 F6 179.35(12) . .
B1 C33 C34 F6 3.15(19) . .
C38 C33 C34 C35 -1.5(2) . .
B1 C33 C34 C35 -177.70(13) . .
F6 C34 C35 F7 -0.6(2) . .
C33 C34 C35 F7 -179.81(13) . .
F6 C34 C35 C36 178.18(12) . .
C33 C34 C35 C36 -1.0(2) . .
F7 C35 C36 F8 0.6(2) . .
C34 C35 C36 F8 -178.22(13) . .
F7 C35 C36 C37 -178.79(13) . .
C34 C35 C36 C37 2.4(2) . .
F8 C36 C37 F9 0.0(2) . .
C35 C36 C37 F9 179.39(13) . .
F8 C36 C37 C38 179.39(12) . .
C35 C36 C37 C38 -1.2(2) . .
F9 C37 C38 F10 -1.84(19) . .
C36 C37 C38 F10 178.77(12) . .
F9 C37 C38 C33 177.88(12) . .
C36 C37 C38 C33 -1.5(2) . .
C34 C33 C38 F10 -177.55(12) . .
B1 C33 C38 F10 -1.8(2) . .
C34 C33 C38 C37 2.7(2) . .
B1 C33 C38 C37 178.49(13) . .
C27 B1 C39 C44 112.27(15) . .
C45 B1 C39 C44 -10.06(19) . .
C33 B1 C39 C44 -125.96(14) . .
C27 B1 C39 C40 -63.33(15) . .
C45 B1 C39 C40 174.34(12) . .
C33 B1 C39 C40 58.44(16) . .
C44 C39 C40 F11 -178.06(12) . .
B1 C39 C40 F11 -1.84(19) . .
C44 C39 C40 C41 3.1(2) . .
B1 C39 C40 C41 179.29(13) . .
F11 C40 C41 F12 -0.1(2) . .
C39 C40 C41 F12 178.79(13) . .
F11 C40 C41 C42 -179.79(13) . .
C39 C40 C41 C42 -0.9(2) . .
F12 C41 C42 F13 -0.2(2) . .
C40 C41 C42 F13 179.54(13) . .
F12 C41 C42 C43 179.04(13) . .
C40 C41 C42 C43 -1.3(2) . .
F13 C42 C43 F14 -0.6(2) . .
C41 C42 C43 F14 -179.80(13) . .
F13 C42 C43 C44 -179.83(13) . .
C41 C42 C43 C44 1.0(2) . .
F14 C43 C44 F15 1.88(19) . .
C42 C43 C44 F15 -178.90(13) . .
F14 C43 C44 C39 -177.70(13) . .
C42 C43 C44 C39 1.5(2) . .
C40 C39 C44 F15 177.08(12) . .
B1 C39 C44 F15 1.3(2) . .
C40 C39 C44 C43 -3.4(2) . .
B1 C39 C44 C43 -179.19(13) . .
C39 B1 C45 C50 127.45(14) . .
C27 B1 C45 C50 11.0(2) . .
C33 B1 C45 C50 -110.26(15) . .
C39 B1 C45 C46 -57.60(16) . .
C27 B1 C45 C46 -174.02(12) . .
C33 B1 C45 C46 64.70(15) . .
C50 C45 C46 F16 177.70(12) . .
B1 C45 C46 F16 2.04(19) . .
C50 C45 C46 C47 -3.3(2) . .
B1 C45 C46 C47 -178.92(13) . .
F16 C46 C47 F17 -0.8(2) . .
C45 C46 C47 F17 -179.84(13) . .
F16 C46 C47 C48 179.93(13) . .
C45 C46 C47 C48 0.9(2) . .
F17 C47 C48 F18 1.0(2) . .
C46 C47 C48 F18 -179.71(13) . .
F17 C47 C48 C49 -177.76(13) . .
C46 C47 C48 C49 1.6(2) . .
F18 C48 C49 F19 -1.4(2) . .
C47 C48 C49 F19 177.33(13) . .
F18 C48 C49 C50 179.98(13) . .
C47 C48 C49 C50 -1.3(2) . .
F19 C49 C50 F20 -0.8(2) . .
C48 C49 C50 F20 177.79(13) . .
F19 C49 C50 C45 179.96(13) . .
C48 C49 C50 C45 -1.4(2) . .
C46 C45 C50 F20 -175.66(12) . .
B1 C45 C50 F20 -0.4(2) . .
C46 C45 C50 C49 3.5(2) . .
B1 C45 C50 C49 178.73(14) . .
C1S C2S C3S C4S 177.1(4) . .
C2S C3S C4S C5S -179.2(4) . .
C1' C2' C3' C4' 177.8(10) . .
C2' C3' C4' C5' -170.5(12) . .
